data_4032254
loop_
_publ_author_name
'Yang, Kai'
'Dang, Qun'
'Cai, Pei-Jun'
'Gao, Yang'
'Yu, Zhi-Xiang'
'Bai, Xu'

_publ_section_title
;
 Reaction of Aldehydes/Ketones with Electron-Deficient 1,3,5-Triazines
 Leading to Functionalized Pyrimidines as Diels-Alder/Retro-Diels-Alder
 Reaction Products: Reaction Development and Mechanistic Studies.
;
_journal_issue 5
_journal_name_full 'The Journal of organic chemistry'
_journal_page_first 2336
_journal_page_last 2344
_journal_paper_doi 10.1021/acs.joc.6b02570
_journal_volume 82
_journal_year 2017
_chemical_formula_sum 'C15 H8 F9 N3 O'
_chemical_formula_weight 417.24
_chemical_name_systematic
; 
 ? 
;
_space_group_IT_number 2
_symmetry_cell_setting triclinic
_symmetry_space_group_name_Hall '-P 1'
_symmetry_space_group_name_H-M 'P -1'
_atom_sites_solution_hydrogens geom
_atom_sites_solution_primary direct
_atom_sites_solution_secondary difmap
_audit_creation_method SHELXL-97
_cell_angle_alpha 83.849(2)
_cell_angle_beta 87.952(2)
_cell_angle_gamma 64.7730(10)
_cell_formula_units_Z 6
_cell_length_a 8.9500(10)
_cell_length_b 9.4770(10)
_cell_length_c 32.179(2)
_cell_measurement_reflns_used 2772
_cell_measurement_temperature 293(2)
_cell_measurement_theta_max 23.30
_cell_measurement_theta_min 2.41
_cell_volume 2454.7(4)
_computing_cell_refinement 'Bruker SMART'
_computing_data_collection 'Bruker SMART'
_computing_data_reduction 'Bruker SAINT'
_computing_molecular_graphics 'Bruker SHELXTL'
_computing_publication_material 'Bruker SHELXTL'
_computing_structure_refinement 'Bruker SHELXTL'
_computing_structure_solution 'Bruker SHELXTL'
_diffrn_ambient_temperature 293(2)
_diffrn_measured_fraction_theta_full 0.970
_diffrn_measured_fraction_theta_max 0.970
_diffrn_measurement_device_type 'CCD area detector'
_diffrn_measurement_method 'phi and omega scans'
_diffrn_radiation_monochromator graphite
_diffrn_radiation_source 'fine-focus sealed tube'
_diffrn_radiation_type MoK\a
_diffrn_radiation_wavelength 0.71073
_diffrn_reflns_av_R_equivalents 0.0234
_diffrn_reflns_av_sigmaI/netI 0.0604
_diffrn_reflns_limit_h_max 10
_diffrn_reflns_limit_h_min -11
_diffrn_reflns_limit_k_max 8
_diffrn_reflns_limit_k_min -11
_diffrn_reflns_limit_l_max 39
_diffrn_reflns_limit_l_min -39
_diffrn_reflns_number 12757
_diffrn_reflns_theta_full 26.04
_diffrn_reflns_theta_max 26.04
_diffrn_reflns_theta_min 2.39
_exptl_absorpt_coefficient_mu 0.179
_exptl_absorpt_correction_T_max 0.9449
_exptl_absorpt_correction_T_min 0.9318
_exptl_absorpt_correction_type multi-scan
_exptl_absorpt_process_details sadabs
_exptl_crystal_density_diffrn 1.694
_exptl_crystal_density_method 'not measured'
_exptl_crystal_F_000 1248
_exptl_crystal_size_max 0.40
_exptl_crystal_size_mid 0.38
_exptl_crystal_size_min 0.32
_refine_diff_density_max 0.600
_refine_diff_density_min -0.362
_refine_diff_density_rms 0.076
_refine_ls_extinction_method none
_refine_ls_goodness_of_fit_ref 1.175
_refine_ls_hydrogen_treatment constr
_refine_ls_matrix_type full
_refine_ls_number_parameters 811
_refine_ls_number_reflns 9386
_refine_ls_number_restraints 72
_refine_ls_restrained_S_all 1.214
_refine_ls_R_factor_all 0.1039
_refine_ls_R_factor_gt 0.0686
_refine_ls_shift/su_max 0.001
_refine_ls_shift/su_mean 0.000
_refine_ls_structure_factor_coef Fsqd
_refine_ls_weighting_details 'calc w=1/[\s^2^(Fo^2^)+(0.1000P)^2^+0.0000P] where P=(Fo^2^+2Fc^2^)/3'
_refine_ls_weighting_scheme calc
_refine_ls_wR_factor_gt 0.1757
_refine_ls_wR_factor_ref 0.2111
_reflns_number_gt 6340
_reflns_number_total 9386
_reflns_threshold_expression >2sigma(I)
_cod_data_source_file jo6b02570_si_001.cif
_cod_data_source_block www
_cod_depositor_comments
;
The following automatic conversions were performed:

'_symmetry_cell_setting' value 'Triclinic' changed to 'triclinic'
according to
/home/data/users/saulius/crontab/automatic-downloads/current/ACS/lib/dictionaries/cif_core.dic
dictionary named 'cif_core.dic' version 2.4.2 from 2011-04-26.

Automatic conversion script
Id: cif_fix_values 4973 2017-02-22 13:04:09Z antanas 
;
_cod_original_sg_symbol_H-M 'P-1   '
_cod_database_code 4032254

loop_
_symmetry_equiv_pos_as_xyz
'x, y, z'
'-x, -y, -z'

loop_
_atom_site_label
_atom_site_type_symbol
_atom_site_fract_x
_atom_site_fract_y
_atom_site_fract_z
_atom_site_U_iso_or_equiv
_atom_site_adp_type
_atom_site_occupancy
_atom_site_symmetry_multiplicity
_atom_site_calc_flag
_atom_site_refinement_flags
_atom_site_disorder_assembly
_atom_site_disorder_group
C1 C 0.5992(5) 0.8418(4) 0.36662(11) 0.0304(8) Uani 1 1 d . . .
C2 C 0.6574(5) 0.8508(6) 0.32598(13) 0.0441(10) Uani 1 1 d . . .
H2 H 0.6040 0.9392 0.3073 0.053 Uiso 1 1 calc R . .
C3 C 0.7959(6) 0.7253(6) 0.31437(13) 0.0518(12) Uani 1 1 d . . .
H3 H 0.8367 0.7290 0.2875 0.062 Uiso 1 1 calc R . .
C4 C 0.8767(6) 0.5913(6) 0.34281(14) 0.0494(12) Uani 1 1 d . . .
H4 H 0.9699 0.5076 0.3343 0.059 Uiso 1 1 calc R . .
C5 C 0.8209(5) 0.5820(5) 0.38246(13) 0.0388(10) Uani 1 1 d . . .
H5 H 0.8744 0.4934 0.4011 0.047 Uiso 1 1 calc R . .
C6 C 0.6801(4) 0.7105(4) 0.39438(11) 0.0289(8) Uani 1 1 d . . .
C7 C 0.4498(4) 0.9608(4) 0.38633(10) 0.0287(8) Uani 1 1 d . . .
H7A H 0.3489 0.9625 0.3757 0.034 Uiso 1 1 calc R . .
H7B H 0.4462 1.0649 0.3809 0.034 Uiso 1 1 calc R . .
C8 C 0.4731(4) 0.9040(4) 0.43379(10) 0.0249(8) Uani 1 1 d . . .
H8 H 0.5253 0.9620 0.4463 0.030 Uiso 1 1 calc R . .
C9 C 0.5996(4) 0.7334(4) 0.43553(11) 0.0259(8) Uani 1 1 d . . .
C10 C 0.3140(4) 0.9296(4) 0.45841(10) 0.0258(8) Uani 1 1 d . A .
C11 C 0.3398(4) 0.7681(4) 0.52019(10) 0.0255(8) Uani 1 1 d . A .
C12 C 0.2181(4) 0.7344(4) 0.46189(10) 0.0251(7) Uani 1 1 d . A .
C13 C 0.1190(5) 0.6583(5) 0.44441(11) 0.0332(9) Uani 1 1 d . . .
C14 C 0.3737(5) 0.7238(5) 0.56646(12) 0.0389(10) Uani 1 1 d . . .
C15 C 0.1961(5) 1.1049(5) 0.45537(12) 0.0344(9) Uani 1 1 d . . .
C16 C 0.1415(5) 0.9118(5) 0.31210(10) 0.0311(8) Uani 1 1 d . . .
C17 C 0.0357(5) 1.0173(5) 0.33872(13) 0.0417(10) Uani 1 1 d . . .
H17 H 0.0242 0.9861 0.3666 0.050 Uiso 1 1 calc R . .
C18 C -0.0516(6) 1.1712(6) 0.32160(14) 0.0507(12) Uani 1 1 d . . .
H18 H -0.1226 1.2443 0.3386 0.061 Uiso 1 1 calc R . .
C19 C -0.0369(6) 1.2191(6) 0.28054(16) 0.0615(14) Uani 1 1 d . . .
H19 H -0.0981 1.3234 0.2704 0.074 Uiso 1 1 calc R . .
C20 C 0.0666(6) 1.1158(5) 0.25413(13) 0.0512(12) Uani 1 1 d . . .
H20 H 0.0750 1.1478 0.2261 0.061 Uiso 1 1 calc R . .
C21 C 0.1583(5) 0.9618(5) 0.27068(12) 0.0387(9) Uani 1 1 d . . .
C22 C 0.2436(5) 0.7399(5) 0.32182(11) 0.0344(9) Uani 1 1 d . . .
H22A H 0.1743 0.6839 0.3249 0.041 Uiso 1 1 calc R . .
H22B H 0.3072 0.7187 0.3474 0.041 Uiso 1 1 calc R . .
C23 C 0.3575(5) 0.6915(4) 0.28442(11) 0.0329(9) Uani 1 1 d . . .
H23 H 0.4638 0.6886 0.2921 0.039 Uiso 1 1 calc R . .
C24 C 0.2775(5) 0.8305(5) 0.25013(11) 0.0351(9) Uani 1 1 d . . .
C25 C 0.3935(4) 0.5351(5) 0.26708(10) 0.0297(8) Uani 1 1 d . . .
C26 C 0.2377(5) 0.5208(5) 0.21297(12) 0.0328(9) Uani 1 1 d . . .
C27 C 0.5112(5) 0.4813(4) 0.20177(11) 0.0297(8) Uani 1 1 d . . .
C28 C 0.4526(5) 0.4012(5) 0.30371(11) 0.0381(9) Uani 1 1 d . . .
C29 C 0.6493(5) 0.4591(5) 0.17140(12) 0.0370(9) Uani 1 1 d . . .
C30 C 0.0802(5) 0.5321(6) 0.19395(13) 0.0430(10) Uani 1 1 d . . .
C31 C 0.3700(5) 0.3887(5) -0.00072(11) 0.0338(9) Uani 1 1 d . . .
C32 C 0.3043(5) 0.4571(5) -0.04045(12) 0.0415(10) Uani 1 1 d . . .
H32 H 0.3585 0.4129 -0.0642 0.050 Uiso 1 1 calc R . .
C33 C 0.1603(6) 0.5889(6) -0.04388(14) 0.0524(12) Uani 1 1 d . . .
H33 H 0.1162 0.6343 -0.0703 0.063 Uiso 1 1 calc R . .
C34 C 0.0766(6) 0.6582(6) -0.00863(15) 0.0549(12) Uani 1 1 d . . .
H34 H -0.0212 0.7492 -0.0119 0.066 Uiso 1 1 calc R . .
C35 C 0.1385(6) 0.5924(5) 0.03070(14) 0.0483(11) Uani 1 1 d . . .
H35 H 0.0831 0.6369 0.0543 0.058 Uiso 1 1 calc R . .
C36 C 0.2856(5) 0.4578(5) 0.03428(12) 0.0356(9) Uani 1 1 d . . .
C37 C 0.5224(5) 0.2431(5) 0.01078(11) 0.0360(9) Uani 1 1 d . . .
H37A H 0.6183 0.2498 -0.0026 0.043 Uiso 1 1 calc R . .
H37B H 0.5124 0.1520 0.0025 0.043 Uiso 1 1 calc R . .
C38 C 0.5373(5) 0.2330(5) 0.05901(11) 0.0325(9) Uani 1 1 d . . .
H38 H 0.6274 0.2605 0.0652 0.039 Uiso 1 1 calc R . .
C39 C 0.3752(5) 0.3638(5) 0.07214(11) 0.0348(9) Uani 1 1 d . . .
C40 C 0.5716(5) 0.0739(5) 0.08349(11) 0.0332(9) Uani 1 1 d . . .
C41 C 0.5320(5) 0.0337(5) 0.15526(12) 0.0387(10) Uani 1 1 d . . .
C42 C 0.3710(4) -0.0101(4) 0.10717(11) 0.0312(8) Uani 1 1 d . . .
C43 C 0.5716(6) 0.0303(6) 0.20021(14) 0.0507(12) Uani 1 1 d . . .
C44 C 0.2317(5) -0.0559(6) 0.10024(13) 0.0451(11) Uani 1 1 d . . .
C45 C 0.7302(5) -0.0559(5) 0.06894(13) 0.0421(10) Uani 1 1 d . . .
F1 F -0.0403(12) 0.7580(14) 0.4429(3) 0.067(3) Uani 0.50 1 d PU A 1
F2 F 0.1540(13) 0.6255(12) 0.4069(3) 0.055(2) Uani 0.50 1 d PU A 1
F3 F 0.1266(15) 0.5320(13) 0.4686(4) 0.060(3) Uani 0.50 1 d PU A 1
F4 F 0.2319(13) 0.7841(13) 0.5874(3) 0.103(4) Uani 0.50 1 d PU B 1
F5 F 0.4791(9) 0.7677(9) 0.5814(2) 0.050(2) Uani 0.50 1 d PU B 1
F6 F 0.4365(12) 0.5719(9) 0.5776(3) 0.066(3) Uani 0.50 1 d PU B 1
F2' F 0.2072(14) 0.5634(12) 0.4155(4) 0.074(3) Uani 0.50 1 d PU A 2
F1' F -0.0118(14) 0.7617(13) 0.4239(3) 0.084(4) Uani 0.50 1 d PU A 2
F3' F 0.0717(15) 0.5818(14) 0.4724(4) 0.053(3) Uani 0.50 1 d PU A 2
F4' F 0.3869(14) 0.8319(11) 0.5844(3) 0.086(3) Uani 0.50 1 d PU B 2
F5' F 0.5069(12) 0.5869(15) 0.5717(3) 0.109(4) Uani 0.50 1 d PU B 2
F6' F 0.2629(10) 0.6953(10) 0.5853(2) 0.055(2) Uani 0.50 1 d PU B 2
F7 F 0.0599(3) 1.1260(3) 0.47794(8) 0.0485(6) Uani 1 1 d . . .
F8 F 0.1417(3) 1.1660(3) 0.41602(7) 0.0463(6) Uani 1 1 d . . .
F9 F 0.2634(3) 1.1901(3) 0.46943(8) 0.0471(6) Uani 1 1 d . . .
F10 F 0.3325(3) 0.4028(3) 0.32925(7) 0.0525(7) Uani 1 1 d . . .
F11 F 0.5691(3) 0.4078(3) 0.32623(7) 0.0552(7) Uani 1 1 d . . .
F12 F 0.5172(4) 0.2612(3) 0.28896(8) 0.0598(8) Uani 1 1 d . . .
F13 F 0.6586(4) 0.5934(4) 0.16016(11) 0.0894(11) Uani 1 1 d . . .
F14 F 0.6284(4) 0.4081(4) 0.13634(8) 0.0708(10) Uani 1 1 d . . .
F15 F 0.7937(3) 0.3629(4) 0.18657(8) 0.0783(10) Uani 1 1 d . . .
F16 F 0.0297(4) 0.6405(4) 0.16263(10) 0.0801(10) Uani 1 1 d . . .
F17 F -0.0385(3) 0.5602(4) 0.22177(8) 0.0676(9) Uani 1 1 d . . .
F18 F 0.1061(3) 0.3975(4) 0.17922(8) 0.0642(8) Uani 1 1 d . . .
F19 F 0.4338(4) 0.1064(4) 0.22191(9) 0.0800(10) Uani 1 1 d . . .
F20 F 0.6699(4) 0.0953(4) 0.20564(9) 0.0817(10) Uani 1 1 d . . .
F21 F 0.6340(5) -0.1138(4) 0.21901(8) 0.0845(11) Uani 1 1 d . . .
F22 F 0.1045(4) 0.0200(6) 0.12335(11) 0.1154(17) Uani 1 1 d . . .
F23 F 0.2741(5) -0.2028(5) 0.11272(15) 0.1247(17) Uani 1 1 d . . .
F24 F 0.1830(3) -0.0311(4) 0.06218(8) 0.0645(8) Uani 1 1 d . . .
F25 F 0.7704(3) -0.1888(3) 0.09317(8) 0.0621(8) Uani 1 1 d . . .
F26 F 0.7171(3) -0.0899(3) 0.03034(8) 0.0505(6) Uani 1 1 d . . .
F27 F 0.8578(3) -0.0188(4) 0.06863(9) 0.0655(8) Uani 1 1 d . . .
N1 N 0.2239(4) 0.8521(3) 0.44014(9) 0.0267(7) Uani 1 1 d . . .
N2 N 0.2849(4) 0.6757(3) 0.50082(9) 0.0268(7) Uani 1 1 d . . .
H2A H 0.2924 0.5870 0.5125 0.032 Uiso 1 1 calc R A .
N3 N 0.3534(4) 0.8887(4) 0.50330(9) 0.0291(7) Uani 1 1 d . . .
N4 N 0.2394(4) 0.5423(4) 0.25079(9) 0.0309(7) Uani 1 1 d . . .
N5 N 0.5347(4) 0.4982(4) 0.23914(9) 0.0321(7) Uani 1 1 d . . .
N6 N 0.3676(4) 0.4890(4) 0.18566(9) 0.0351(8) Uani 1 1 d . . .
H6 H 0.3593 0.4748 0.1601 0.042 Uiso 1 1 calc R . .
N7 N 0.4136(4) -0.0170(4) 0.14775(10) 0.0423(9) Uani 1 1 d . . .
H7 H 0.3684 -0.0517 0.1679 0.051 Uiso 1 1 calc R . .
N8 N 0.4355(4) 0.0325(4) 0.07576(9) 0.0351(8) Uani 1 1 d . . .
N9 N 0.6072(4) 0.0812(4) 0.12753(10) 0.0428(9) Uani 1 1 d . . .
O1 O 0.6286(3) 0.6356(3) 0.46559(8) 0.0352(6) Uani 1 1 d . . .
O2 O 0.3119(4) 0.8282(3) 0.21355(8) 0.0495(8) Uani 1 1 d . . .
O3 O 0.3310(4) 0.3882(4) 0.10779(9) 0.0546(8) Uani 1 1 d . . .

loop_
_atom_site_aniso_label
_atom_site_aniso_U_11
_atom_site_aniso_U_22
_atom_site_aniso_U_33
_atom_site_aniso_U_23
_atom_site_aniso_U_13
_atom_site_aniso_U_12
C1 0.038(2) 0.037(2) 0.0245(19) -0.0053(16) 0.0016(16) -0.0235(18)
C2 0.045(3) 0.053(3) 0.037(2) -0.008(2) 0.0063(19) -0.023(2)
C3 0.058(3) 0.074(3) 0.027(2) -0.011(2) 0.010(2) -0.032(3)
C4 0.042(3) 0.058(3) 0.058(3) -0.034(2) 0.021(2) -0.025(2)
C5 0.032(2) 0.038(2) 0.053(3) -0.0154(19) 0.0041(19) -0.0188(19)
C6 0.031(2) 0.034(2) 0.0284(19) -0.0059(16) 0.0011(15) -0.0197(17)
C7 0.032(2) 0.0285(19) 0.0271(18) 0.0021(15) -0.0020(15) -0.0151(17)
C8 0.0264(18) 0.0212(18) 0.0308(19) -0.0011(14) -0.0014(15) -0.0140(15)
C9 0.0244(18) 0.0263(19) 0.0309(19) -0.0016(15) -0.0003(15) -0.0147(16)
C10 0.0273(19) 0.0262(19) 0.0245(18) -0.0008(14) -0.0021(14) -0.0121(16)
C11 0.0219(18) 0.031(2) 0.0233(18) -0.0028(15) 0.0023(14) -0.0112(16)
C12 0.0233(18) 0.0269(19) 0.0243(18) -0.0042(15) 0.0034(14) -0.0100(15)
C13 0.039(2) 0.039(2) 0.027(2) -0.0008(17) -0.0002(17) -0.022(2)
C14 0.042(2) 0.049(3) 0.031(2) -0.0030(19) 0.0013(18) -0.025(2)
C15 0.032(2) 0.035(2) 0.035(2) -0.0039(17) 0.0049(17) -0.0132(18)
C16 0.037(2) 0.041(2) 0.0173(17) -0.0052(15) -0.0009(15) -0.0185(18)
C17 0.040(2) 0.044(2) 0.035(2) -0.0035(19) 0.0004(18) -0.012(2)
C18 0.046(3) 0.051(3) 0.040(2) -0.009(2) 0.005(2) -0.006(2)
C19 0.063(3) 0.039(3) 0.062(3) 0.001(2) 0.001(3) -0.003(2)
C20 0.069(3) 0.046(3) 0.026(2) 0.0017(19) 0.002(2) -0.014(2)
C21 0.045(2) 0.037(2) 0.036(2) -0.0057(18) 0.0038(18) -0.020(2)
C22 0.042(2) 0.037(2) 0.0241(19) -0.0056(16) 0.0046(16) -0.0165(19)
C23 0.035(2) 0.036(2) 0.031(2) -0.0086(17) 0.0030(16) -0.0180(18)
C24 0.050(2) 0.040(2) 0.024(2) -0.0034(16) 0.0042(17) -0.027(2)
C25 0.030(2) 0.038(2) 0.0221(18) -0.0060(16) -0.0003(15) -0.0155(17)
C26 0.037(2) 0.033(2) 0.033(2) -0.0056(16) 0.0038(17) -0.0186(18)
C27 0.031(2) 0.031(2) 0.029(2) -0.0043(16) 0.0011(15) -0.0143(17)
C28 0.048(3) 0.044(2) 0.0213(19) -0.0014(17) 0.0004(18) -0.020(2)
C29 0.039(2) 0.049(3) 0.030(2) -0.0110(18) 0.0063(17) -0.024(2)
C30 0.039(2) 0.062(3) 0.033(2) -0.013(2) 0.0008(19) -0.024(2)
C31 0.043(2) 0.040(2) 0.0268(19) -0.0021(16) 0.0046(17) -0.026(2)
C32 0.052(3) 0.044(2) 0.029(2) 0.0022(18) 0.0040(19) -0.022(2)
C33 0.060(3) 0.058(3) 0.036(2) 0.012(2) -0.007(2) -0.025(3)
C34 0.047(3) 0.045(3) 0.059(3) 0.007(2) 0.003(2) -0.010(2)
C35 0.047(3) 0.045(3) 0.050(3) -0.008(2) 0.010(2) -0.016(2)
C36 0.041(2) 0.038(2) 0.036(2) -0.0092(17) 0.0069(17) -0.024(2)
C37 0.043(2) 0.039(2) 0.028(2) -0.0060(17) 0.0088(17) -0.0203(19)
C38 0.034(2) 0.045(2) 0.0262(19) -0.0050(17) 0.0032(16) -0.0239(19)
C39 0.043(2) 0.050(2) 0.0227(19) -0.0119(17) 0.0057(16) -0.029(2)
C40 0.039(2) 0.046(2) 0.0222(18) -0.0021(16) -0.0020(16) -0.025(2)
C41 0.047(2) 0.031(2) 0.036(2) 0.0004(17) -0.0089(19) -0.0151(19)
C42 0.030(2) 0.031(2) 0.034(2) -0.0019(16) -0.0011(16) -0.0138(17)
C43 0.069(3) 0.051(3) 0.035(2) 0.002(2) -0.011(2) -0.029(3)
C44 0.043(3) 0.061(3) 0.042(2) 0.004(2) 0.000(2) -0.034(2)
C45 0.039(2) 0.048(3) 0.043(2) 0.002(2) -0.0089(19) -0.023(2)
F1 0.028(3) 0.082(6) 0.094(6) -0.041(5) -0.005(4) -0.019(3)
F2 0.075(6) 0.091(7) 0.026(3) -0.020(4) 0.010(3) -0.059(5)
F3 0.091(7) 0.051(5) 0.059(6) 0.018(4) -0.033(5) -0.054(5)
F4 0.081(5) 0.142(8) 0.041(4) -0.009(5) 0.022(3) -0.006(6)
F5 0.076(4) 0.072(5) 0.029(3) 0.021(3) -0.028(3) -0.061(4)
F6 0.127(7) 0.045(4) 0.046(4) 0.021(3) -0.041(4) -0.057(5)
F2' 0.067(6) 0.085(7) 0.100(7) -0.060(5) 0.028(5) -0.050(5)
F1' 0.083(7) 0.063(5) 0.121(7) 0.027(6) -0.066(6) -0.049(5)
F3' 0.076(6) 0.075(7) 0.036(3) -0.004(5) 0.008(4) -0.059(5)
F4' 0.175(8) 0.091(6) 0.040(3) -0.002(4) -0.022(6) -0.101(6)
F5' 0.072(5) 0.131(8) 0.063(5) 0.009(5) -0.002(4) 0.009(5)
F6' 0.071(5) 0.094(5) 0.026(3) 0.006(4) 0.003(3) -0.061(5)
F7 0.0377(14) 0.0424(14) 0.0561(15) -0.0067(12) 0.0133(11) -0.0086(11)
F8 0.0459(14) 0.0331(13) 0.0436(13) 0.0068(10) -0.0049(11) -0.0032(11)
F9 0.0538(15) 0.0289(12) 0.0630(16) -0.0130(11) 0.0017(12) -0.0199(12)
F10 0.0592(17) 0.0464(15) 0.0452(14) 0.0055(12) 0.0119(12) -0.0193(13)
F11 0.0518(16) 0.0626(17) 0.0396(14) 0.0002(12) -0.0134(12) -0.0134(14)
F12 0.087(2) 0.0327(14) 0.0466(15) -0.0066(11) 0.0076(14) -0.0127(14)
F13 0.106(3) 0.069(2) 0.110(3) -0.0250(19) 0.067(2) -0.056(2)
F14 0.0716(19) 0.133(3) 0.0384(14) -0.0435(17) 0.0261(13) -0.067(2)
F15 0.0374(16) 0.126(3) 0.0486(16) 0.0041(17) 0.0085(13) -0.0162(17)
F16 0.0554(18) 0.099(2) 0.081(2) 0.0229(19) -0.0318(16) -0.0338(18)
F17 0.0395(15) 0.116(3) 0.0611(17) -0.0403(17) 0.0157(13) -0.0406(17)
F18 0.0603(18) 0.092(2) 0.0641(17) -0.0373(16) 0.0094(14) -0.0495(17)
F19 0.093(2) 0.099(3) 0.0451(16) -0.0256(17) 0.0053(16) -0.035(2)
F20 0.108(3) 0.120(3) 0.0474(16) -0.0059(17) -0.0205(16) -0.077(2)
F21 0.134(3) 0.0624(19) 0.0433(16) 0.0140(14) -0.0375(18) -0.030(2)
F22 0.074(2) 0.228(5) 0.094(3) -0.078(3) 0.043(2) -0.101(3)
F23 0.141(4) 0.095(3) 0.178(4) 0.062(3) -0.083(3) -0.100(3)
F24 0.0623(18) 0.113(2) 0.0428(15) 0.0069(15) -0.0118(13) -0.0638(18)
F25 0.0637(18) 0.0520(17) 0.0595(17) 0.0100(14) -0.0109(14) -0.0167(14)
F26 0.0479(15) 0.0496(15) 0.0487(15) -0.0115(12) 0.0049(12) -0.0145(13)
F27 0.0347(14) 0.078(2) 0.091(2) -0.0141(17) -0.0002(14) -0.0299(15)
N1 0.0277(16) 0.0299(16) 0.0250(15) -0.0009(13) -0.0018(12) -0.0147(14)
N2 0.0316(17) 0.0250(16) 0.0266(15) 0.0012(12) -0.0028(13) -0.0153(14)
N3 0.0344(17) 0.0321(17) 0.0245(15) -0.0045(13) 0.0032(13) -0.0176(15)
N4 0.0369(18) 0.0367(18) 0.0235(16) -0.0046(13) -0.0002(13) -0.0194(15)
N5 0.0331(17) 0.0450(19) 0.0206(15) -0.0077(14) 0.0039(13) -0.0183(15)
N6 0.0378(19) 0.056(2) 0.0156(14) -0.0078(14) 0.0017(13) -0.0226(17)
N7 0.057(2) 0.056(2) 0.0260(17) 0.0034(16) 0.0016(16) -0.037(2)
N8 0.0382(18) 0.053(2) 0.0237(16) -0.0004(15) -0.0004(14) -0.0294(17)
N9 0.052(2) 0.063(2) 0.0248(17) 0.0048(16) -0.0110(15) -0.037(2)
O1 0.0375(15) 0.0301(14) 0.0356(14) 0.0066(12) -0.0011(12) -0.0141(12)
O2 0.076(2) 0.0421(17) 0.0306(16) -0.0018(13) 0.0156(15) -0.0272(17)
O3 0.055(2) 0.075(2) 0.0343(16) -0.0199(16) 0.0046(14) -0.0247(18)

loop_
_atom_type_symbol
_atom_type_description
_atom_type_scat_dispersion_real
_atom_type_scat_dispersion_imag
_atom_type_scat_source
C C 0.0033 0.0016 'International Tables Vol C Tables 4.2.6.8 and 6.1.1.4'
H H 0.0000 0.0000 'International Tables Vol C Tables 4.2.6.8 and 6.1.1.4'
N N 0.0061 0.0033 'International Tables Vol C Tables 4.2.6.8 and 6.1.1.4'
O O 0.0106 0.0060 'International Tables Vol C Tables 4.2.6.8 and 6.1.1.4'
F F 0.0171 0.0103 'International Tables Vol C Tables 4.2.6.8 and 6.1.1.4'

loop_
_geom_angle_atom_site_label_1
_geom_angle_atom_site_label_2
_geom_angle_atom_site_label_3
_geom_angle
C6 C1 C2 120.5(4)
C6 C1 C7 111.1(3)
C2 C1 C7 128.3(4)
C3 C2 C1 118.3(4)
C3 C2 H2 120.9
C1 C2 H2 120.9
C2 C3 C4 120.7(4)
C2 C3 H3 119.6
C4 C3 H3 119.6
C5 C4 C3 121.2(4)
C5 C4 H4 119.4
C3 C4 H4 119.4
C4 C5 C6 118.0(4)
C4 C5 H5 121.0
C6 C5 H5 121.0
C1 C6 C5 121.2(3)
C1 C6 C9 109.9(3)
C5 C6 C9 128.8(4)
C1 C7 C8 104.1(3)
C1 C7 H7A 110.9
C8 C7 H7A 110.9
C1 C7 H7B 110.9
C8 C7 H7B 110.9
H7A C7 H7B 109.0
C9 C8 C10 114.3(3)
C9 C8 C7 104.2(3)
C10 C8 C7 116.0(3)
C9 C8 H8 107.3
C10 C8 H8 107.3
C7 C8 H8 107.3
O1 C9 C6 126.9(3)
O1 C9 C8 125.8(3)
C6 C9 C8 107.2(3)
N3 C10 N1 116.4(3)
N3 C10 C15 103.5(3)
N1 C10 C15 106.0(3)
N3 C10 C8 109.6(3)
N1 C10 C8 110.5(3)
C15 C10 C8 110.4(3)
N3 C11 N2 126.0(3)
N3 C11 C14 118.8(3)
N2 C11 C14 115.0(3)
N1 C12 N2 125.9(3)
N1 C12 C13 117.4(3)
N2 C12 C13 116.6(3)
F3' C13 F2 125.7(8)
F3' C13 F1' 107.8(8)
F2 C13 F1' 77.9(7)
F3' C13 F1 83.4(7)
F2 C13 F1 104.6(7)
F1' C13 F1 28.8(6)
F3' C13 F3 23.7(8)
F2 C13 F3 110.0(8)
F1' C13 F3 125.4(8)
F1 C13 F3 105.2(8)
F3' C13 F2' 109.7(8)
F2 C13 F2' 27.2(6)
F1' C13 F2' 104.1(7)
F1 C13 F2' 128.1(7)
F3 C13 F2' 88.7(8)
F3' C13 C12 113.0(7)
F2 C13 C12 114.2(6)
F1' C13 C12 111.6(6)
F1 C13 C12 109.4(6)
F3 C13 C12 112.8(7)
F2' C13 C12 110.3(6)
F6' C14 F4' 106.6(6)
F6' C14 F5 128.7(6)
F4' C14 F5 36.1(5)
F6' C14 F6 72.8(6)
F4' C14 F6 129.3(6)
F5 C14 F6 103.9(6)
F6' C14 F5' 103.4(7)
F4' C14 F5' 113.2(8)
F5 C14 F5' 79.3(7)
F6 C14 F5' 31.4(5)
F6' C14 F4 34.6(5)
F4' C14 F4 77.0(7)
F5 C14 F4 109.1(7)
F6 C14 F4 105.3(7)
F5' C14 F4 132.7(7)
F6' C14 C11 113.1(5)
F4' C14 C11 112.2(5)
F5 C14 C11 114.4(4)
F6 C14 C11 114.1(5)
F5' C14 C11 108.1(6)
F4 C14 C11 109.6(5)
F9 C15 F7 107.9(3)
F9 C15 F8 107.5(3)
F7 C15 F8 105.7(3)
F9 C15 C10 112.6(3)
F7 C15 C10 109.8(3)
F8 C15 C10 113.1(3)
C21 C16 C17 120.5(4)
C21 C16 C22 111.6(3)
C17 C16 C22 127.8(3)
C18 C17 C16 116.8(4)
C18 C17 H17 121.6
C16 C17 H17 121.6
C19 C18 C17 122.4(4)
C19 C18 H18 118.8
C17 C18 H18 118.8
C18 C19 C20 121.1(4)
C18 C19 H19 119.4
C20 C19 H19 119.4
C19 C20 C21 117.7(4)
C19 C20 H20 121.1
C21 C20 H20 121.1
C20 C21 C16 121.4(4)
C20 C21 C24 129.0(4)
C16 C21 C24 109.6(4)
C16 C22 C23 104.8(3)
C16 C22 H22A 110.8
C23 C22 H22A 110.8
C16 C22 H22B 110.8
C23 C22 H22B 110.8
H22A C22 H22B 108.9
C22 C23 C25 119.5(3)
C22 C23 C24 104.2(3)
C25 C23 C24 110.5(3)
C22 C23 H23 107.3
C25 C23 H23 107.3
C24 C23 H23 107.3
O2 C24 C21 127.5(4)
O2 C24 C23 125.4(4)
C21 C24 C23 107.2(3)
N5 C25 N4 118.4(3)
N5 C25 C23 108.3(3)
N4 C25 C23 108.8(3)
N5 C25 C28 105.1(3)
N4 C25 C28 106.8(3)
C23 C25 C28 108.9(3)
N4 C26 N6 126.2(3)
N4 C26 C30 119.2(3)
N6 C26 C30 114.7(3)
N5 C27 N6 126.0(3)
N5 C27 C29 117.6(3)
N6 C27 C29 116.4(3)
F11 C28 F10 107.9(3)
F11 C28 F12 106.8(4)
F10 C28 F12 106.5(3)
F11 C28 C25 111.2(3)
F10 C28 C25 113.6(3)
F12 C28 C25 110.6(3)
F15 C29 F13 106.0(4)
F15 C29 F14 107.5(4)
F13 C29 F14 105.8(4)
F15 C29 C27 113.4(3)
F13 C29 C27 110.8(3)
F14 C29 C27 112.7(3)
F16 C30 F17 109.4(4)
F16 C30 F18 107.0(3)
F17 C30 F18 107.1(4)
F16 C30 C26 111.1(4)
F17 C30 C26 111.8(3)
F18 C30 C26 110.3(4)
C36 C31 C32 119.0(4)
C36 C31 C37 112.3(3)
C32 C31 C37 128.7(4)
C33 C32 C31 119.1(4)
C33 C32 H32 120.5
C31 C32 H32 120.5
C32 C33 C34 121.6(4)
C32 C33 H33 119.2
C34 C33 H33 119.2
C35 C34 C33 120.2(4)
C35 C34 H34 119.9
C33 C34 H34 119.9
C34 C35 C36 118.3(4)
C34 C35 H35 120.9
C36 C35 H35 120.9
C35 C36 C31 121.8(4)
C35 C36 C39 129.0(4)
C31 C36 C39 109.2(4)
C31 C37 C38 105.0(3)
C31 C37 H37A 110.7
C38 C37 H37A 110.7
C31 C37 H37B 110.7
C38 C37 H37B 110.7
H37A C37 H37B 108.8
C40 C38 C39 112.1(3)
C40 C38 C37 116.8(3)
C39 C38 C37 104.5(3)
C40 C38 H38 107.7
C39 C38 H38 107.7
C37 C38 H38 107.7
O3 C39 C36 125.8(4)
O3 C39 C38 125.8(4)
C36 C39 C38 108.3(3)
N8 C40 N9 116.9(3)
N8 C40 C45 107.3(3)
N9 C40 C45 104.0(3)
N8 C40 C38 108.7(3)
N9 C40 C38 108.4(3)
C45 C40 C38 111.4(3)
N9 C41 N7 125.1(4)
N9 C41 C43 119.0(4)
N7 C41 C43 115.9(4)
N8 C42 N7 125.7(3)
N8 C42 C44 118.6(3)
N7 C42 C44 115.7(3)
F20 C43 F21 109.6(4)
F20 C43 F19 106.6(4)
F21 C43 F19 104.0(4)
F20 C43 C41 113.4(4)
F21 C43 C41 111.6(4)
F19 C43 C41 111.2(4)
F24 C44 F23 108.2(4)
F24 C44 F22 108.4(4)
F23 C44 F22 104.6(4)
F24 C44 C42 113.7(3)
F23 C44 C42 111.0(4)
F22 C44 C42 110.4(4)
F25 C45 F27 107.8(4)
F25 C45 F26 105.4(3)
F27 C45 F26 106.6(4)
F25 C45 C40 111.5(3)
F27 C45 C40 112.3(4)
F26 C45 C40 113.0(3)
C12 N1 C10 116.9(3)
C12 N2 C11 115.5(3)
C12 N2 H2A 122.2
C11 N2 H2A 122.2
C11 N3 C10 116.7(3)
C26 N4 C25 116.7(3)
C27 N5 C25 116.6(3)
C27 N6 C26 116.0(3)
C27 N6 H6 122.0
C26 N6 H6 122.0
C42 N7 C41 117.2(3)
C42 N7 H7 121.4
C41 N7 H7 121.4
C42 N8 C40 117.2(3)
C41 N9 C40 117.3(3)

loop_
_geom_bond_atom_site_label_1
_geom_bond_atom_site_label_2
_geom_bond_distance
C1 C6 1.382(5)
C1 C2 1.398(5)
C1 C7 1.506(5)
C2 C3 1.377(6)
C2 H2 0.9300
C3 C4 1.410(7)
C3 H3 0.9300
C4 C5 1.361(6)
C4 H4 0.9300
C5 C6 1.405(5)
C5 H5 0.9300
C6 C9 1.477(5)
C7 C8 1.554(5)
C7 H7A 0.9700
C7 H7B 0.9700
C8 C9 1.525(5)
C8 C10 1.543(5)
C8 H8 0.9800
C9 O1 1.217(4)
C10 N3 1.470(4)
C10 N1 1.472(4)
C10 C15 1.536(5)
C11 N3 1.264(4)
C11 N2 1.379(4)
C11 C14 1.508(5)
C12 N1 1.271(4)
C12 N2 1.363(4)
C12 C13 1.514(5)
C13 F3' 1.269(13)
C13 F2 1.273(10)
C13 F1' 1.305(11)
C13 F1 1.332(10)
C13 F3 1.334(13)
C13 F2' 1.349(11)
C14 F6' 1.255(8)
C14 F4' 1.278(9)
C14 F5 1.306(8)
C14 F6 1.316(9)
C14 F5' 1.335(11)
C14 F4 1.338(10)
C15 F9 1.316(4)
C15 F7 1.346(4)
C15 F8 1.350(4)
C16 C21 1.391(5)
C16 C17 1.396(5)
C16 C22 1.493(5)
C17 C18 1.388(6)
C17 H17 0.9300
C18 C19 1.371(6)
C18 H18 0.9300
C19 C20 1.374(6)
C19 H19 0.9300
C20 C21 1.390(6)
C20 H20 0.9300
C21 C24 1.455(6)
C22 C23 1.526(5)
C22 H22A 0.9700
C22 H22B 0.9700
C23 C25 1.540(5)
C23 C24 1.551(5)
C23 H23 0.9800
C24 O2 1.206(4)
C25 N5 1.462(4)
C25 N4 1.465(5)
C25 C28 1.559(5)
C26 N4 1.257(5)
C26 N6 1.379(5)
C26 C30 1.513(5)
C27 N5 1.266(4)
C27 N6 1.373(5)
C27 C29 1.505(5)
C28 F11 1.317(5)
C28 F10 1.326(4)
C28 F12 1.335(5)
C29 F15 1.298(5)
C29 F13 1.321(5)
C29 F14 1.323(4)
C30 F16 1.300(5)
C30 F17 1.320(5)
C30 F18 1.333(5)
C31 C36 1.394(5)
C31 C32 1.397(5)
C31 C37 1.491(6)
C32 C33 1.357(6)
C32 H32 0.9300
C33 C34 1.399(6)
C33 H33 0.9300
C34 C35 1.372(6)
C34 H34 0.9300
C35 C36 1.387(6)
C35 H35 0.9300
C36 C39 1.466(6)
C37 C38 1.552(5)
C37 H37A 0.9700
C37 H37B 0.9700
C38 C40 1.535(5)
C38 C39 1.535(5)
C38 H38 0.9800
C39 O3 1.214(4)
C40 N8 1.467(5)
C40 N9 1.479(5)
C40 C45 1.528(6)
C41 N9 1.257(5)
C41 N7 1.374(5)
C41 C43 1.495(6)
C42 N8 1.260(4)
C42 N7 1.360(5)
C42 C44 1.515(5)
C43 F20 1.296(5)
C43 F21 1.319(5)
C43 F19 1.348(6)
C44 F24 1.278(5)
C44 F23 1.298(6)
C44 F22 1.312(5)
C45 F25 1.322(5)
C45 F27 1.329(5)
C45 F26 1.338(5)
N2 H2A 0.8600
N6 H6 0.8600
N7 H7 0.8600

loop_
_geom_torsion_atom_site_label_1
_geom_torsion_atom_site_label_2
_geom_torsion_atom_site_label_3
_geom_torsion_atom_site_label_4
_geom_torsion
C6 C1 C2 C3 0.6(6)
C7 C1 C2 C3 -178.7(4)
C1 C2 C3 C4 0.0(6)
C2 C3 C4 C5 -0.2(7)
C3 C4 C5 C6 -0.2(6)
C2 C1 C6 C5 -1.0(5)
C7 C1 C6 C5 178.4(3)
C2 C1 C6 C9 177.1(3)
C7 C1 C6 C9 -3.5(4)
C4 C5 C6 C1 0.8(5)
C4 C5 C6 C9 -177.0(4)
C6 C1 C7 C8 13.8(4)
C2 C1 C7 C8 -166.9(4)
C1 C7 C8 C9 -18.0(3)
C1 C7 C8 C10 -144.6(3)
C1 C6 C9 O1 171.9(3)
C5 C6 C9 O1 -10.1(6)
C1 C6 C9 C8 -8.7(4)
C5 C6 C9 C8 169.3(3)
C10 C8 C9 O1 -36.4(5)
C7 C8 C9 O1 -164.0(3)
C10 C8 C9 C6 144.3(3)
C7 C8 C9 C6 16.6(3)
C9 C8 C10 N3 65.7(4)
C7 C8 C10 N3 -173.0(3)
C9 C8 C10 N1 -64.0(4)
C7 C8 C10 N1 57.4(4)
C9 C8 C10 C15 179.1(3)
C7 C8 C10 C15 -59.6(4)
N1 C12 C13 F3' -157.0(6)
N2 C12 C13 F3' 19.1(7)
N1 C12 C13 F2 50.7(7)
N2 C12 C13 F2 -133.1(6)
N1 C12 C13 F1' -35.4(7)
N2 C12 C13 F1' 140.8(6)
N1 C12 C13 F1 -66.1(6)
N2 C12 C13 F1 110.1(6)
N1 C12 C13 F3 177.2(6)
N2 C12 C13 F3 -6.6(7)
N1 C12 C13 F2' 79.8(7)
N2 C12 C13 F2' -104.0(6)
N3 C11 C14 F6' 131.4(6)
N2 C11 C14 F6' -44.4(6)
N3 C11 C14 F4' 10.8(8)
N2 C11 C14 F4' -165.0(6)
N3 C11 C14 F5 -28.6(7)
N2 C11 C14 F5 155.7(5)
N3 C11 C14 F6 -147.9(6)
N2 C11 C14 F6 36.3(7)
N3 C11 C14 F5' -114.8(7)
N2 C11 C14 F5' 69.5(7)
N3 C11 C14 F4 94.3(7)
N2 C11 C14 F4 -81.4(7)
N3 C10 C15 F9 59.1(4)
N1 C10 C15 F9 -177.8(3)
C8 C10 C15 F9 -58.1(4)
N3 C10 C15 F7 -61.0(4)
N1 C10 C15 F7 62.0(4)
C8 C10 C15 F7 -178.3(3)
N3 C10 C15 F8 -178.8(3)
N1 C10 C15 F8 -55.7(4)
C8 C10 C15 F8 64.0(4)
C21 C16 C17 C18 0.9(6)
C22 C16 C17 C18 -177.3(4)
C16 C17 C18 C19 0.4(7)
C17 C18 C19 C20 -0.2(8)
C18 C19 C20 C21 -1.2(8)
C19 C20 C21 C16 2.5(7)
C19 C20 C21 C24 -179.0(4)
C17 C16 C21 C20 -2.3(6)
C22 C16 C21 C20 176.1(4)
C17 C16 C21 C24 178.9(3)
C22 C16 C21 C24 -2.7(5)
C21 C16 C22 C23 12.2(4)
C17 C16 C22 C23 -169.6(4)
C16 C22 C23 C25 -139.8(3)
C16 C22 C23 C24 -15.9(4)
C20 C21 C24 O2 -5.4(7)
C16 C21 C24 O2 173.3(4)
C20 C21 C24 C23 173.5(4)
C16 C21 C24 C23 -7.9(4)
C22 C23 C24 O2 -166.3(4)
C25 C23 C24 O2 -36.7(5)
C22 C23 C24 C21 14.8(4)
C25 C23 C24 C21 144.4(3)
C22 C23 C25 N5 -165.9(3)
C24 C23 C25 N5 73.2(4)
C22 C23 C25 N4 64.1(4)
C24 C23 C25 N4 -56.8(4)
C22 C23 C25 C28 -52.0(4)
C24 C23 C25 C28 -172.9(3)
N5 C25 C28 F11 67.2(4)
N4 C25 C28 F11 -166.1(3)
C23 C25 C28 F11 -48.7(4)
N5 C25 C28 F10 -170.8(3)
N4 C25 C28 F10 -44.1(4)
C23 C25 C28 F10 73.2(4)
N5 C25 C28 F12 -51.2(4)
N4 C25 C28 F12 75.5(4)
C23 C25 C28 F12 -167.1(3)
N5 C27 C29 F15 43.4(5)
N6 C27 C29 F15 -139.7(4)
N5 C27 C29 F13 -75.8(5)
N6 C27 C29 F13 101.1(4)
N5 C27 C29 F14 165.8(4)
N6 C27 C29 F14 -17.3(5)
N4 C26 C30 F16 120.6(4)
N6 C26 C30 F16 -58.4(5)
N4 C26 C30 F17 -2.0(6)
N6 C26 C30 F17 179.0(4)
N4 C26 C30 F18 -120.9(4)
N6 C26 C30 F18 60.0(5)
C36 C31 C32 C33 0.0(6)
C37 C31 C32 C33 178.2(4)
C31 C32 C33 C34 0.3(7)
C32 C33 C34 C35 -0.7(8)
C33 C34 C35 C36 0.7(7)
C34 C35 C36 C31 -0.4(6)
C34 C35 C36 C39 -178.6(4)
C32 C31 C36 C35 0.0(6)
C37 C31 C36 C35 -178.5(4)
C32 C31 C36 C39 178.6(4)
C37 C31 C36 C39 0.1(4)
C36 C31 C37 C38 -5.3(4)
C32 C31 C37 C38 176.4(4)
C31 C37 C38 C40 132.5(3)
C31 C37 C38 C39 8.0(4)
C35 C36 C39 O3 1.7(7)
C31 C36 C39 O3 -176.7(4)
C35 C36 C39 C38 -176.2(4)
C31 C36 C39 C38 5.3(4)
C40 C38 C39 O3 46.4(5)
C37 C38 C39 O3 173.8(4)
C40 C38 C39 C36 -135.6(3)
C37 C38 C39 C36 -8.3(4)
C39 C38 C40 N8 59.9(4)
C37 C38 C40 N8 -60.6(4)
C39 C38 C40 N9 -68.2(4)
C37 C38 C40 N9 171.3(3)
C39 C38 C40 C45 178.0(3)
C37 C38 C40 C45 57.5(4)
N9 C41 C43 F20 7.4(6)
N7 C41 C43 F20 -172.8(4)
N9 C41 C43 F21 -116.9(5)
N7 C41 C43 F21 62.9(6)
N9 C41 C43 F19 127.5(4)
N7 C41 C43 F19 -52.7(5)
N8 C42 C44 F24 -6.5(6)
N7 C42 C44 F24 172.6(4)
N8 C42 C44 F23 115.8(5)
N7 C42 C44 F23 -65.2(5)
N8 C42 C44 F22 -128.7(4)
N7 C42 C44 F22 50.4(5)
N8 C40 C45 F25 -68.5(4)
N9 C40 C45 F25 56.0(4)
C38 C40 C45 F25 172.6(3)
N8 C40 C45 F27 170.5(3)
N9 C40 C45 F27 -65.0(4)
C38 C40 C45 F27 51.5(4)
N8 C40 C45 F26 49.9(4)
N9 C40 C45 F26 174.4(3)
C38 C40 C45 F26 -69.0(4)
N2 C12 N1 C10 1.4(5)
C13 C12 N1 C10 177.1(3)
N3 C10 N1 C12 -14.3(4)
C15 C10 N1 C12 -128.7(3)
C8 C10 N1 C12 111.7(3)
N1 C12 N2 C11 10.7(5)
C13 C12 N2 C11 -165.1(3)
N3 C11 N2 C12 -9.9(5)
C14 C11 N2 C12 165.5(3)
N2 C11 N3 C10 -2.9(5)
C14 C11 N3 C10 -178.1(3)
N1 C10 N3 C11 15.0(4)
C15 C10 N3 C11 130.8(3)
C8 C10 N3 C11 -111.4(3)
N6 C26 N4 C25 0.9(6)
C30 C26 N4 C25 -178.0(3)
N5 C25 N4 C26 -2.2(5)
C23 C25 N4 C26 122.1(4)
C28 C25 N4 C26 -120.5(4)
N6 C27 N5 C25 -2.5(6)
C29 C27 N5 C25 174.1(3)
N4 C25 N5 C27 2.9(5)
C23 C25 N5 C27 -121.6(4)
C28 C25 N5 C27 122.1(4)
N5 C27 N6 C26 1.2(6)
C29 C27 N6 C26 -175.4(3)
N4 C26 N6 C27 -0.3(6)
C30 C26 N6 C27 178.6(3)
N8 C42 N7 C41 3.2(6)
C44 C42 N7 C41 -175.8(4)
N9 C41 N7 C42 -2.4(6)
C43 C41 N7 C42 177.8(4)
N7 C42 N8 C40 1.9(6)
C44 C42 N8 C40 -179.1(4)
N9 C40 N8 C42 -7.4(5)
C45 C40 N8 C42 108.8(4)
C38 C40 N8 C42 -130.6(4)
N7 C41 N9 C40 -3.3(6)
C43 C41 N9 C40 176.5(4)
N8 C40 N9 C41 8.2(6)
C45 C40 N9 C41 -109.9(4)
C38 C40 N9 C41 131.4(4)
